data_1529335
loop_
_publ_author_name
'T.V. Drokina'
'G.A. Petrakovskii'
'M.S. Molokeev'
'D.A. Velikanov'
'O.N. Pletnev'
'O.A. Bayukov'

_publ_section_title
;
 Specific features of the crystal structure and magnetic properties of the
 DyFeTi2O7 compound
;
_journal_issue 10
_journal_name_full 'Physics of the Solid State'
_journal_page_first 2037
_journal_page_last 2042
_journal_paper_doi 10.1134/S1063783413100107
_journal_volume 55
_journal_year 2013
_chemical_formula_moiety 'Dy8 Fe8.58 O56 Ti15.42'
_chemical_formula_sum 'Dy8 Fe8.58 O56 Ti15.42'
_chemical_formula_weight 3413.32
_space_group_IT_number 60
_symmetry_cell_setting orthorhombic
_symmetry_space_group_name_Hall '-P 2b 2ac'
_symmetry_space_group_name_H-M 'P c n b'
_cell_angle_alpha 90
_cell_angle_beta 90
_cell_angle_gamma 90
_cell_formula_units_Z 1
_cell_length_a 9.84698(14)
_cell_length_b 13.57512(19)
_cell_length_c 7.36519(10)
_cell_measurement_temperature 300
_cell_volume 984.53(2)
_diffrn_ambient_temperature 300
_diffrn_measurement_device_type
;
D8 ADVANCE Bruker
;
_diffrn_radiation_monochromator none
_diffrn_radiation_probe x-ray
_diffrn_radiation_type
;
 Cu K\a~1~~2~
;
_exptl_absorpt_coefficient_mu 130.421
_exptl_crystal_density_diffrn 5.7378(21)
_pd_char_colour
;
colourless
;
_pd_meas_2theta_range_inc 0.016
_pd_meas_2theta_range_max 139.987
_pd_meas_2theta_range_min 5
_pd_meas_scan_method step
_pd_proc_ls_pref_orient_corr
;
no
;
_pd_proc_ls_profile_function PearsonVII
_pd_proc_ls_prof_R_factor 0.979
_pd_proc_ls_prof_wR_expected 0.573
_pd_proc_ls_prof_wR_factor 1.017
_pd_proc_number_of_points 8436.6875
_pd_spec_mount_mode reflection
_refine_ls_goodness_of_fit_all 1.775
_refine_ls_R_I_factor 1.379
_refine_ls_shift/su_max 0.01000
_cod_data_source_file DyFeTi2O7.cif
_cod_data_source_block a
_cod_original_cell_volume 984.535(24)
_cod_original_sg_symbol_Hall
;
-P 2b 2ac
;
_cod_original_sg_symbol_H-M Pcnb
_cod_original_formula_sum
;
Dy8 Fe8.58 O56 Ti15.42
;
_cod_database_code 1529335
_cod_database_fobs_code 1529335

loop_
_symmetry_equiv_pos_as_xyz
'-x, -y, -z'
'-x, -y+1/2, z'
'-x+1/2, y, z+1/2'
'-x+1/2, y+1/2, -z+1/2'
'x, y, z'
'x, y+1/2, -z'
'x+1/2, -y, -z+1/2'
'x+1/2, -y+1/2, z+1/2'

loop_
_atom_site_label
_atom_site_type_symbol
_atom_site_fract_x
_atom_site_fract_y
_atom_site_fract_z
_atom_site_occupancy
_atom_site_B_iso_or_equiv
Dy Dy 0.24647(53) 0.13294(17) 0.00849(47) 1 0.750(41)
Ti1 Ti 0.2492(17) 0.38375(52) 0.4867(11) 0.822(28) 1.5
Fe1 Fe 0.2492(17) 0.38375(52) 0.4867(11) 0.178(28) 1.5
Ti2 Ti 0.5 0.25 0.2551(28) 0.488(66) 1.5
Fe2 Fe 0.5 0.25 0.2551(28) 0.512(66) 1.5
Ti3 Ti 0.0033(13) 0.48937(64) 0.2538(24) 0.862(23) 1.5
Fe3 Fe 0.0033(13) 0.48937(64) 0.2538(24) 0.138(23) 1.5
Fe Fe 0 0.25 0.3305(18) 0.78 1.48(27)
Fei Fe 0.0364(63) 0.2921(42) 0.1846(83) 0.11 1.48(27)
O1 O 0.1593(11) 0.3909(14) 0.2426(54) 1 1
O2 O 0.4089(24) 0.1091(18) 0.2498(62) 1 1
O3 O 0.1032(26) 0.1450(13) 0.2434(58) 1 1
O4 O 0.3677(41) 0.2857(26) 0.4291(47) 1 1
O5 O 0.3782(40) 0.2791(26) 0.0506(53) 1 1
O6 O 0.3730(31) 0.4966(17) 0.4346(42) 1 1
O7 O 0.3870(37) 0.4755(20) 0.0544(46) 1 1

loop_
_diffrn_radiation_wavelength
_diffrn_radiation_wavelength_wt
1.5406 1.0000
1.5443 0.5000
